data_7152100
loop_
_publ_author_name
'Chen, Cheng'
'Dong, Haijun'
'Chen, Yaqing'
'Guo, Liangqia'
'Wang, Zhenyu'
'Sun, Jian-Jun'
'Fu, Nanyan'

_publ_section_title
;
 Dual-mode unsymmetrical squaraine-based sensor for selective detection of
 Hg(2+) in aqueous media.
;
_journal_issue 23
_journal_name_full 'Organic &amp; biomolecular chemistry'
_journal_page_first 8195
_journal_page_last 8201
_journal_paper_doi 10.1039/c1ob06519j
_journal_volume 9
_journal_year 2011
_chemical_formula_sum 'C38 H54 N4 O2 S4'
_chemical_formula_weight 727.09
_chemical_name_systematic
;
?
;
_space_group_IT_number 2
_symmetry_cell_setting triclinic
_symmetry_space_group_name_Hall '-P 1'
_symmetry_space_group_name_H-M 'P -1'
_atom_sites_solution_hydrogens geom
_atom_sites_solution_primary direct
_atom_sites_solution_secondary difmap
_audit_creation_method SHELXL-97
_cell_angle_alpha 70.90(3)
_cell_angle_beta 85.07(3)
_cell_angle_gamma 89.15(3)
_cell_formula_units_Z 2
_cell_length_a 11.207(2)
_cell_length_b 12.542(3)
_cell_length_c 15.394(3)
_cell_measurement_reflns_used 5410
_cell_measurement_temperature 293(2)
_cell_measurement_theta_max 27.4894
_cell_measurement_theta_min 3.0515
_cell_volume 2036.9(8)
_computing_cell_refinement 'Bruker XSCANS'
_computing_data_collection 'Bruker XSCANS'
_computing_data_reduction 'Bruker SHELXTL'
_computing_molecular_graphics 'Bruker SHELXTL'
_computing_publication_material 'Bruker SHELXTL'
_computing_structure_refinement 'SHELXL-97 (Sheldrick, 1997)'
_computing_structure_solution 'SHELXS-97 (Sheldrick, 1990)'
_diffrn_ambient_temperature 293(2)
_diffrn_detector_area_resol_mean None
_diffrn_measured_fraction_theta_full 0.960
_diffrn_measured_fraction_theta_max 0.960
_diffrn_measurement_device_type CCD
_diffrn_measurement_method dtprofit.ref
_diffrn_radiation_monochromator graphite
_diffrn_radiation_source 'fine-focus sealed tube'
_diffrn_radiation_type MoK\a
_diffrn_radiation_wavelength 0.71073
_diffrn_reflns_av_R_equivalents 0.0475
_diffrn_reflns_av_sigmaI/netI 0.0726
_diffrn_reflns_limit_h_max 14
_diffrn_reflns_limit_h_min -11
_diffrn_reflns_limit_k_max 16
_diffrn_reflns_limit_k_min -16
_diffrn_reflns_limit_l_max 19
_diffrn_reflns_limit_l_min -19
_diffrn_reflns_number 17264
_diffrn_reflns_theta_full 27.51
_diffrn_reflns_theta_max 27.51
_diffrn_reflns_theta_min 3.22
_diffrn_standards_decay_% 'not measured'
_diffrn_standards_interval_count 'not measured'
_diffrn_standards_interval_time 'not measured'
_diffrn_standards_number None
_exptl_absorpt_coefficient_mu 0.269
_exptl_absorpt_correction_T_max 1
_exptl_absorpt_correction_T_min 0.7780
_exptl_absorpt_correction_type multi-scan
_exptl_crystal_colour green
_exptl_crystal_density_diffrn 1.186
_exptl_crystal_density_method 'not measured'
_exptl_crystal_description Block
_exptl_crystal_F_000 780
_exptl_crystal_size_max 0.25
_exptl_crystal_size_mid 0.24
_exptl_crystal_size_min 0.18
_refine_diff_density_max 0.704
_refine_diff_density_min -0.512
_refine_diff_density_rms 0.056
_refine_ls_extinction_method none
_refine_ls_goodness_of_fit_ref 1.158
_refine_ls_hydrogen_treatment constr
_refine_ls_matrix_type full
_refine_ls_number_parameters 445
_refine_ls_number_reflns 8989
_refine_ls_number_restraints 2
_refine_ls_restrained_S_all 1.165
_refine_ls_R_factor_all 0.1860
_refine_ls_R_factor_gt 0.1262
_refine_ls_shift/su_max 0.000
_refine_ls_shift/su_mean 0.000
_refine_ls_structure_factor_coef Fsqd
_refine_ls_weighting_details 'calc w=1/[\s^2^(Fo^2^)+(0.1137P)^2^+2.0841P] where P=(Fo^2^+2Fc^2^)/3'
_refine_ls_weighting_scheme calc
_refine_ls_wR_factor_gt 0.2922
_refine_ls_wR_factor_ref 0.3362
_reflns_number_gt 5357
_reflns_number_total 8989
_reflns_threshold_expression >2sigma(I)
_cod_data_source_file c1ob06519j.txt
_cod_data_source_block p-1
_cod_depositor_comments
;
The following automatic conversions were performed:

'_symmetry_cell_setting' value 'Triclinic' changed to 'triclinic'
according to /home/saulius/struct/CIF-dictionaries/cif_core.dic
dictionary named 'cif_core.dic' version 2.4.1 from
2010-06-29.

'_exptl_absorpt_correction_type' value 'Multi-scan'
changed to 'multi-scan' according to
/home/saulius/struct/CIF-dictionaries/cif_core.dic dictionary named
'cif_core.dic' version 2.4.1 from 2010-06-29.

Automatic conversion script
Id: cif_fix_values 1715 2011-07-08 13:25:40Z adriana 

The following automatic conversions were performed:

'_refine_ls_hydrogen_treatment' value 'contr' was replaced with the
value 'constr' as specified in the replacement file
'src/cod-tools/trunk/data/replacement-values/replacement_values.lst'.

Automatic conversion script
Id: cif_fix_values 5376 2017-05-30 11:51:03Z andrius 
;
_cod_original_cell_volume 2036.9(7)
_cod_original_sg_symbol_H-M P-1
_cod_database_code 7152100

loop_
_symmetry_equiv_pos_as_xyz
'x, y, z'
'-x, -y, -z'

loop_
_atom_site_label
_atom_site_type_symbol
_atom_site_fract_x
_atom_site_fract_y
_atom_site_fract_z
_atom_site_U_iso_or_equiv
_atom_site_adp_type
_atom_site_occupancy
_atom_site_symmetry_multiplicity
_atom_site_calc_flag
_atom_site_refinement_flags
_atom_site_disorder_assembly
_atom_site_disorder_group
S1 S 0.12224(16) 0.07677(14) 1.16589(13) 0.0893(6) Uani 1 1 d . . .
S2 S -0.10005(16) -0.04605(15) 1.15229(13) 0.0854(6) Uani 1 1 d . . .
S3 S -0.3815(2) 0.1735(2) 0.94803(19) 0.0547(6) Uiso 0.50 1 d P A 1
S3' S -0.3397(3) 0.1434(3) 0.9154(2) 0.0730(8) Uiso 0.50 1 d P A 2
S4 S -0.36205(19) 0.37310(14) 0.77071(13) 0.0961(7) Uani 1 1 d . A .
O1 O 0.3083(3) 0.7825(3) 0.7969(3) 0.0722(11) Uani 1 1 d . . .
O2 O 0.0141(4) 0.8161(4) 0.6056(3) 0.0852(13) Uani 1 1 d . . .
N1 N 0.4267(4) 1.2543(4) 0.3970(3) 0.0710(13) Uani 1 1 d . . .
N4 N -0.5246(5) 0.2078(4) 0.8187(3) 0.0739(13) Uani 1 1 d . A .
N2 N -0.0547(5) 0.2979(5) 0.9645(4) 0.097(2) Uani 1 1 d . . .
N3 N 0.0275(5) -0.0975(4) 1.2965(4) 0.0807(15) Uani 1 1 d . . .
C1 C 0.7309(9) 1.4725(8) 0.4976(6) 0.127(3) Uani 1 1 d . . .
H1A H 0.8158 1.4841 0.4949 0.191 Uiso 1 1 calc R . .
H1B H 0.6992 1.4422 0.5609 0.191 Uiso 1 1 calc R . .
H1C H 0.6936 1.5431 0.4687 0.191 Uiso 1 1 calc R . .
C2 C 0.7059(6) 1.3905(6) 0.4478(5) 0.089(2) Uani 1 1 d . . .
H2A H 0.7458 1.3200 0.4763 0.107 Uiso 1 1 calc R . .
H2B H 0.7396 1.4209 0.3842 0.107 Uiso 1 1 calc R . .
C3 C 0.5729(6) 1.3667(6) 0.4489(4) 0.0813(18) Uani 1 1 d . . .
H3A H 0.5383 1.3376 0.5123 0.098 Uiso 1 1 calc R . .
H3B H 0.5329 1.4364 0.4186 0.098 Uiso 1 1 calc R . .
C4 C 0.5522(6) 1.2817(5) 0.4005(4) 0.0769(17) Uani 1 1 d . . .
H4A H 0.5892 1.3109 0.3378 0.092 Uiso 1 1 calc R . .
H4B H 0.5928 1.2125 0.4314 0.092 Uiso 1 1 calc R . .
C5 C 0.4032(13) 1.3284(18) 0.0695(9) 0.316(14) Uani 1 1 d D . .
H5A H 0.4847 1.3545 0.0620 0.473 Uiso 1 1 calc R . .
H5B H 0.3619 1.3731 0.0179 0.473 Uiso 1 1 calc R . .
H5C H 0.4016 1.2508 0.0726 0.473 Uiso 1 1 calc R . .
C6 C 0.3491(9) 1.3383(10) 0.1475(6) 0.145(4) Uani 1 1 d D . .
H6A H 0.2639 1.3260 0.1474 0.174 Uiso 1 1 calc R . .
H6B H 0.3600 1.4156 0.1458 0.174 Uiso 1 1 calc R . .
C7 C 0.3885(6) 1.2616(6) 0.2379(5) 0.090(2) Uani 1 1 d . . .
H7A H 0.4721 1.2428 0.2296 0.108 Uiso 1 1 calc R . .
H7B H 0.3417 1.1921 0.2577 0.108 Uiso 1 1 calc R . .
C8 C 0.3727(6) 1.3183(5) 0.3114(5) 0.084(2) Uani 1 1 d . . .
H8A H 0.4089 1.3931 0.2871 0.101 Uiso 1 1 calc R . .
H8B H 0.2878 1.3268 0.3257 0.101 Uiso 1 1 calc R . .
C9 C 0.3697(5) 1.1666(4) 0.4630(4) 0.0608(13) Uani 1 1 d . . .
C10 C 0.4234(5) 1.1038(5) 0.5435(4) 0.0668(15) Uani 1 1 d . . .
H10 H 0.4992 1.1252 0.5526 0.080 Uiso 1 1 calc R . .
C11 C 0.3678(5) 1.0127(5) 0.6081(4) 0.0660(15) Uani 1 1 d . . .
H11 H 0.4055 0.9739 0.6607 0.079 Uiso 1 1 calc R . .
C12 C 0.2534(5) 0.9765(4) 0.5962(3) 0.0558(12) Uani 1 1 d . . .
C13 C 0.1977(5) 1.0407(5) 0.5179(4) 0.0644(14) Uani 1 1 d . . .
H13 H 0.1217 1.0193 0.5093 0.077 Uiso 1 1 calc R . .
C14 C 0.2521(5) 1.1342(5) 0.4537(4) 0.0639(14) Uani 1 1 d . . .
H14 H 0.2116 1.1766 0.4038 0.077 Uiso 1 1 calc R . .
C15 C 0.1996(5) 0.8766(4) 0.6579(4) 0.0575(13) Uani 1 1 d . . .
C16 C 0.2294(5) 0.7911(4) 0.7440(4) 0.0566(12) Uani 1 1 d . . .
C17 C 0.1301(5) 0.7195(4) 0.7404(3) 0.0558(12) Uani 1 1 d . . .
C18 C 0.0952(5) 0.8069(5) 0.6573(4) 0.0621(14) Uani 1 1 d . . .
C19 C 0.0885(4) 0.6107(4) 0.7932(3) 0.0557(12) Uani 1 1 d . . .
C20 C 0.1437(5) 0.5466(5) 0.8722(4) 0.0641(14) Uani 1 1 d . . .
H20 H 0.2123 0.5750 0.8874 0.077 Uiso 1 1 calc R . .
C21 C 0.0988(5) 0.4437(4) 0.9270(4) 0.0650(15) Uani 1 1 d . . .
H21 H 0.1379 0.4030 0.9783 0.078 Uiso 1 1 calc R . .
C22 C -0.0057(5) 0.3981(5) 0.9074(4) 0.0700(15) Uani 1 1 d . . .
C23 C -0.0606(5) 0.4614(5) 0.8275(4) 0.0713(16) Uani 1 1 d . . .
H23 H -0.1287 0.4326 0.8121 0.086 Uiso 1 1 calc R . .
C24 C -0.0152(5) 0.5641(5) 0.7724(4) 0.0640(14) Uani 1 1 d . . .
H24 H -0.0533 0.6042 0.7204 0.077 Uiso 1 1 calc R . .
C25 C -0.0117(6) 0.2378(5) 1.0563(4) 0.0733(16) Uani 1 1 d . . .
H25A H -0.0791 0.2014 1.0990 0.088 Uiso 1 1 calc R . .
H25B H 0.0235 0.2920 1.0797 0.088 Uiso 1 1 calc R . .
C26 C 0.0787(6) 0.1517(5) 1.0509(5) 0.0821(18) Uani 1 1 d . . .
H26A H 0.1484 0.1881 1.0109 0.099 Uiso 1 1 calc R . .
H26B H 0.0452 0.0989 1.0251 0.099 Uiso 1 1 calc R . .
C27 C 0.0119(6) -0.0312(5) 1.2116(4) 0.0680(15) Uani 1 1 d . . .
C28 C 0.1208(7) -0.0760(6) 1.3521(5) 0.096(2) Uani 1 1 d . . .
H28A H 0.1295 0.0049 1.3382 0.115 Uiso 1 1 calc R . .
H28B H 0.0937 -0.1083 1.4170 0.115 Uiso 1 1 calc R . .
C29 C 0.2394(8) -0.1225(9) 1.3358(7) 0.135(3) Uani 1 1 d . . .
H29A H 0.2946 -0.1053 1.3739 0.202 Uiso 1 1 calc R . .
H29B H 0.2681 -0.0896 1.2721 0.202 Uiso 1 1 calc R . .
H29C H 0.2324 -0.2029 1.3510 0.202 Uiso 1 1 calc R . .
C30 C -0.0546(8) -0.1945(6) 1.3462(6) 0.109(3) Uani 1 1 d . . .
H30A H -0.0610 -0.2038 1.4115 0.131 Uiso 1 1 calc R . .
H30B H -0.1337 -0.1774 1.3246 0.131 Uiso 1 1 calc R . .
C31 C -0.0166(11) -0.2976(8) 1.3342(9) 0.181(5) Uani 1 1 d . . .
H31A H -0.0733 -0.3564 1.3673 0.271 Uiso 1 1 calc R . .
H31B H 0.0605 -0.3165 1.3574 0.271 Uiso 1 1 calc R . .
H31C H -0.0111 -0.2895 1.2697 0.271 Uiso 1 1 calc R . .
C32 C -0.1516(10) 0.2232(8) 0.9222(7) 0.135(4) Uani 1 1 d D A .
H32A H -0.158(8) 0.247(8) 0.852(7) 0.162 Uiso 1 1 d . . .
H32B H -0.137(8) 0.140(8) 0.950(7) 0.162 Uiso 1 1 d . . .
C33 C -0.2460(13) 0.2627(7) 0.9654(6) 0.142(5) Uani 1 1 d D . .
H33A H -0.258(9) 0.334(9) 0.937(7) 0.170 Uiso 1 1 d . . .
H33B H -0.243(9) 0.237(9) 1.028(7) 0.170 Uiso 1 1 d . . .
C34 C -0.4251(6) 0.2501(5) 0.8351(4) 0.0704(16) Uani 1 1 d . . .
C35 C -0.5750(6) 0.0968(5) 0.8738(5) 0.087(2) Uani 1 1 d . . .
H35A H -0.6616 0.0991 0.8739 0.104 Uiso 1 1 calc R A .
H35B H -0.5552 0.0794 0.9370 0.104 Uiso 1 1 calc R . .
C36 C -0.5291(10) 0.0059(7) 0.8375(6) 0.141(4) Uani 1 1 d . A .
H36A H -0.5644 -0.0652 0.8754 0.211 Uiso 1 1 calc R . .
H36B H -0.4436 0.0022 0.8386 0.211 Uiso 1 1 calc R . .
H36C H -0.5497 0.0221 0.7753 0.211 Uiso 1 1 calc R . .
C37 C -0.5931(8) 0.2750(7) 0.7411(6) 0.114(3) Uani 1 1 d . . .
H37A H -0.6317 0.2244 0.7158 0.137 Uiso 1 1 calc R A .
H37B H -0.5381 0.3236 0.6927 0.137 Uiso 1 1 calc R . .
C38 C -0.6856(10) 0.3455(9) 0.7707(8) 0.170(5) Uani 1 1 d . A .
H38A H -0.7276 0.3876 0.7187 0.255 Uiso 1 1 calc R . .
H38B H -0.6476 0.3967 0.7947 0.255 Uiso 1 1 calc R . .
H38C H -0.7412 0.2976 0.8177 0.255 Uiso 1 1 calc R . .

loop_
_atom_site_aniso_label
_atom_site_aniso_U_11
_atom_site_aniso_U_22
_atom_site_aniso_U_33
_atom_site_aniso_U_23
_atom_site_aniso_U_13
_atom_site_aniso_U_12
S1 0.0838(11) 0.0709(10) 0.0966(12) 0.0032(9) -0.0372(10) -0.0173(8)
S2 0.0787(11) 0.0864(11) 0.0921(12) -0.0257(9) -0.0240(9) -0.0156(9)
S4 0.1188(15) 0.0615(9) 0.0882(12) 0.0100(9) -0.0344(11) -0.0283(9)
O1 0.069(2) 0.080(3) 0.061(2) -0.011(2) -0.0195(19) -0.008(2)
O2 0.073(3) 0.082(3) 0.087(3) -0.002(2) -0.028(2) -0.008(2)
N1 0.068(3) 0.055(3) 0.080(3) -0.008(2) -0.006(3) -0.002(2)
N4 0.078(3) 0.065(3) 0.075(3) -0.014(2) -0.019(3) -0.009(2)
N2 0.104(4) 0.074(3) 0.089(4) 0.017(3) -0.046(3) -0.035(3)
N3 0.092(4) 0.072(3) 0.074(3) -0.016(3) -0.014(3) -0.014(3)
C1 0.137(8) 0.141(8) 0.102(6) -0.037(6) -0.007(5) -0.044(6)
C2 0.089(5) 0.080(4) 0.086(5) -0.012(4) -0.003(4) -0.014(4)
C3 0.084(4) 0.077(4) 0.075(4) -0.017(3) 0.005(3) -0.011(3)
C4 0.070(4) 0.070(4) 0.080(4) -0.011(3) -0.002(3) -0.009(3)
C5 0.183(14) 0.55(4) 0.111(9) 0.022(14) 0.000(9) 0.156(18)
C6 0.120(7) 0.207(11) 0.087(6) -0.017(6) -0.028(5) 0.053(7)
C7 0.083(5) 0.103(5) 0.075(4) -0.014(4) -0.013(4) 0.010(4)
C8 0.078(4) 0.060(3) 0.089(5) 0.009(3) -0.002(4) -0.001(3)
C9 0.067(3) 0.052(3) 0.058(3) -0.012(2) -0.006(3) 0.004(3)
C10 0.064(3) 0.065(3) 0.066(3) -0.012(3) -0.014(3) -0.010(3)
C11 0.075(4) 0.057(3) 0.066(3) -0.016(3) -0.022(3) -0.006(3)
C12 0.058(3) 0.052(3) 0.055(3) -0.014(2) -0.012(2) -0.001(2)
C13 0.056(3) 0.076(4) 0.061(3) -0.022(3) -0.009(3) -0.005(3)
C14 0.058(3) 0.061(3) 0.066(3) -0.009(3) -0.014(3) 0.005(3)
C15 0.058(3) 0.055(3) 0.056(3) -0.014(2) -0.006(2) -0.001(2)
C16 0.050(3) 0.061(3) 0.056(3) -0.016(2) -0.003(2) 0.002(2)
C17 0.053(3) 0.055(3) 0.054(3) -0.012(2) -0.006(2) -0.001(2)
C18 0.058(3) 0.064(3) 0.060(3) -0.012(3) -0.008(3) -0.002(3)
C19 0.052(3) 0.055(3) 0.056(3) -0.013(2) -0.004(2) 0.002(2)
C20 0.061(3) 0.060(3) 0.068(3) -0.013(3) -0.019(3) -0.002(3)
C21 0.066(3) 0.056(3) 0.069(3) -0.010(3) -0.026(3) -0.001(3)
C22 0.075(4) 0.058(3) 0.070(4) -0.007(3) -0.022(3) -0.006(3)
C23 0.069(4) 0.069(4) 0.066(3) -0.004(3) -0.026(3) -0.010(3)
C24 0.058(3) 0.067(3) 0.062(3) -0.011(3) -0.014(3) -0.002(3)
C25 0.084(4) 0.058(3) 0.072(4) -0.012(3) -0.012(3) -0.005(3)
C26 0.084(4) 0.077(4) 0.087(4) -0.030(4) 0.003(4) -0.010(3)
C27 0.080(4) 0.050(3) 0.072(4) -0.017(3) -0.012(3) 0.003(3)
C28 0.119(6) 0.090(5) 0.070(4) -0.010(4) -0.024(4) -0.008(4)
C29 0.101(6) 0.145(8) 0.136(8) -0.011(6) -0.036(6) 0.014(6)
C30 0.124(7) 0.076(5) 0.118(6) -0.019(4) -0.006(5) -0.007(5)
C31 0.172(11) 0.093(7) 0.250(14) -0.038(8) 0.062(10) -0.019(7)
C32 0.165(9) 0.088(6) 0.105(6) 0.017(5) 0.039(7) 0.051(6)
C33 0.274(15) 0.078(5) 0.062(5) -0.009(4) -0.009(7) 0.036(7)
C34 0.085(4) 0.059(3) 0.062(3) -0.009(3) -0.024(3) -0.005(3)
C35 0.084(4) 0.069(4) 0.093(5) 0.000(3) -0.027(4) -0.027(3)
C36 0.230(12) 0.079(5) 0.117(7) -0.036(5) -0.008(7) -0.054(6)
C37 0.115(6) 0.105(6) 0.101(6) 0.004(5) -0.039(5) -0.022(5)
C38 0.127(8) 0.133(9) 0.198(12) 0.019(8) -0.030(8) 0.028(7)

loop_
_atom_type_symbol
_atom_type_description
_atom_type_scat_dispersion_real
_atom_type_scat_dispersion_imag
_atom_type_scat_source
C C 0.0033 0.0016 'International Tables Vol C Tables 4.2.6.8 and 6.1.1.4'
H H 0.0000 0.0000 'International Tables Vol C Tables 4.2.6.8 and 6.1.1.4'
N N 0.0061 0.0033 'International Tables Vol C Tables 4.2.6.8 and 6.1.1.4'
O O 0.0106 0.0060 'International Tables Vol C Tables 4.2.6.8 and 6.1.1.4'
S S 0.1246 0.1234 'International Tables Vol C Tables 4.2.6.8 and 6.1.1.4'

loop_
_geom_angle_atom_site_label_1
_geom_angle_atom_site_label_2
_geom_angle_atom_site_label_3
_geom_angle
C27 S1 C26 103.7(3)
C34 S3 C33 104.8(3)
C34 S3' C33 95.6(3)
C9 N1 C4 121.5(5)
C9 N1 C8 122.6(5)
C4 N1 C8 115.5(5)
C34 N4 C35 124.0(5)
C34 N4 C37 119.7(5)
C35 N4 C37 116.3(5)
C22 N2 C25 122.6(5)
C22 N2 C32 119.6(5)
C25 N2 C32 116.7(5)
C27 N3 C30 121.8(6)
C27 N3 C28 123.1(5)
C30 N3 C28 114.9(6)
C2 C1 H1A 109.5
C2 C1 H1B 109.5
H1A C1 H1B 109.5
C2 C1 H1C 109.5
H1A C1 H1C 109.5
H1B C1 H1C 109.5
C1 C2 C3 113.1(7)
C1 C2 H2A 109.0
C3 C2 H2A 109.0
C1 C2 H2B 109.0
C3 C2 H2B 109.0
H2A C2 H2B 107.8
C4 C3 C2 111.2(6)
C4 C3 H3A 109.4
C2 C3 H3A 109.4
C4 C3 H3B 109.4
C2 C3 H3B 109.4
H3A C3 H3B 108.0
N1 C4 C3 115.3(5)
N1 C4 H4A 108.5
C3 C4 H4A 108.5
N1 C4 H4B 108.5
C3 C4 H4B 108.5
H4A C4 H4B 107.5
C6 C5 H5A 109.5
C6 C5 H5B 109.5
H5A C5 H5B 109.5
C6 C5 H5C 109.5
H5A C5 H5C 109.5
H5B C5 H5C 109.5
C5 C6 C7 117.9(10)
C5 C6 H6A 107.8
C7 C6 H6A 107.8
C5 C6 H6B 107.8
C7 C6 H6B 107.8
H6A C6 H6B 107.2
C6 C7 C8 110.7(7)
C6 C7 H7A 109.5
C8 C7 H7A 109.5
C6 C7 H7B 109.5
C8 C7 H7B 109.5
H7A C7 H7B 108.1
N1 C8 C7 112.9(5)
N1 C8 H8A 109.0
C7 C8 H8A 109.0
N1 C8 H8B 109.0
C7 C8 H8B 109.0
H8A C8 H8B 107.8
N1 C9 C10 122.2(5)
N1 C9 C14 120.6(5)
C10 C9 C14 117.2(5)
C11 C10 C9 122.0(5)
C11 C10 H10 119.0
C9 C10 H10 119.0
C10 C11 C12 120.7(5)
C10 C11 H11 119.7
C12 C11 H11 119.7
C13 C12 C15 121.0(5)
C13 C12 C11 117.6(5)
C15 C12 C11 121.3(5)
C14 C13 C12 121.9(5)
C14 C13 H13 119.1
C12 C13 H13 119.1
C13 C14 C9 120.4(5)
C13 C14 H14 119.8
C9 C14 H14 119.8
C12 C15 C16 136.1(5)
C12 C15 C18 134.7(5)
C16 C15 C18 88.9(4)
O1 C16 C17 134.6(5)
O1 C16 C15 134.5(5)
C17 C16 C15 90.9(4)
C19 C17 C16 134.7(5)
C19 C17 C18 135.6(5)
C16 C17 C18 89.7(4)
O2 C18 C17 134.7(5)
O2 C18 C15 134.9(5)
C17 C18 C15 90.3(4)
C17 C19 C20 121.4(5)
C17 C19 C24 121.1(5)
C20 C19 C24 117.4(5)
C21 C20 C19 121.4(5)
C21 C20 H20 119.3
C19 C20 H20 119.3
C20 C21 C22 121.3(5)
C20 C21 H21 119.4
C22 C21 H21 119.4
N2 C22 C21 121.6(5)
N2 C22 C23 120.9(5)
C21 C22 C23 117.6(5)
C24 C23 C22 121.2(5)
C24 C23 H23 119.4
C22 C23 H23 119.4
C23 C24 C19 121.2(5)
C23 C24 H24 119.4
C19 C24 H24 119.4
N2 C25 C26 111.4(6)
N2 C25 H25A 109.3
C26 C25 H25A 109.3
N2 C25 H25B 109.3
C26 C25 H25B 109.3
H25A C25 H25B 108.0
C25 C26 S1 109.2(5)
C25 C26 H26A 109.8
S1 C26 H26A 109.8
C25 C26 H26B 109.8
S1 C26 H26B 109.8
H26A C26 H26B 108.3
N3 C27 S2 123.9(5)
N3 C27 S1 113.8(5)
S2 C27 S1 122.3(3)
C29 C28 N3 114.3(7)
C29 C28 H28A 108.7
N3 C28 H28A 108.7
C29 C28 H28B 108.7
N3 C28 H28B 108.7
H28A C28 H28B 107.6
C28 C29 H29A 109.5
C28 C29 H29B 109.5
H29A C29 H29B 109.5
C28 C29 H29C 109.5
H29A C29 H29C 109.5
H29B C29 H29C 109.5
C31 C30 N3 113.5(8)
C31 C30 H30A 108.9
N3 C30 H30A 108.9
C31 C30 H30B 108.9
N3 C30 H30B 108.9
H30A C30 H30B 107.7
C30 C31 H31A 109.5
C30 C31 H31B 109.5
H31A C31 H31B 109.5
C30 C31 H31C 109.5
H31A C31 H31C 109.5
H31B C31 H31C 109.5
C33 C32 N2 88.7(9)
C33 C32 H32A 111(5)
N2 C32 H32A 119(6)
C33 C32 H32B 115(5)
N2 C32 H32B 109(6)
H32A C32 H32B 112(8)
C32 C33 S3 101.2(8)
C32 C33 S3' 79.2(7)
S3 C33 S3' 22.10(16)
C32 C33 H33A 111(7)
S3 C33 H33A 109(7)
S3' C33 H33A 116(7)
C32 C33 H33B 111(7)
S3 C33 H33B 102(7)
S3' C33 H33B 112(7)
H33A C33 H33B 120(9)
N4 C34 S4 125.0(4)
N4 C34 S3 111.3(4)
S4 C34 S3 122.5(4)
N4 C34 S3' 111.9(4)
S4 C34 S3' 120.8(4)
S3 C34 S3' 26.62(14)
N4 C35 C36 112.1(6)
N4 C35 H35A 109.2
C36 C35 H35A 109.2
N4 C35 H35B 109.2
C36 C35 H35B 109.2
H35A C35 H35B 107.9
C35 C36 H36A 109.5
C35 C36 H36B 109.5
H36A C36 H36B 109.5
C35 C36 H36C 109.5
H36A C36 H36C 109.5
H36B C36 H36C 109.5
N4 C37 C38 112.1(8)
N4 C37 H37A 109.2
C38 C37 H37A 109.2
N4 C37 H37B 109.2
C38 C37 H37B 109.2
H37A C37 H37B 107.9
C37 C38 H38A 109.5
C37 C38 H38B 109.5
H38A C38 H38B 109.5
C37 C38 H38C 109.5
H38A C38 H38C 109.5
H38B C38 H38C 109.5

loop_
_geom_bond_atom_site_label_1
_geom_bond_atom_site_label_2
_geom_bond_distance
S1 C27 1.771(6)
S1 C26 1.817(7)
S2 C27 1.661(6)
S3 C34 1.795(6)
S3 C33 1.986(14)
S3' C34 1.821(6)
S3' C33 2.208(12)
S4 C34 1.665(6)
O1 C16 1.234(6)
O2 C18 1.239(6)
N1 C9 1.352(7)
N1 C4 1.463(7)
N1 C8 1.476(8)
N4 C34 1.320(7)
N4 C35 1.464(7)
N4 C37 1.485(8)
N2 C22 1.366(7)
N2 C25 1.485(7)
N2 C32 1.742(15)
N3 C27 1.324(7)
N3 C30 1.488(9)
N3 C28 1.488(8)
C1 C2 1.512(10)
C1 H1A 0.9600
C1 H1B 0.9600
C1 H1C 0.9600
C2 C3 1.523(9)
C2 H2A 0.9700
C2 H2B 0.9700
C3 C4 1.518(9)
C3 H3A 0.9700
C3 H3B 0.9700
C4 H4A 0.9700
C4 H4B 0.9700
C5 C6 1.340(12)
C5 H5A 0.9600
C5 H5B 0.9600
C5 H5C 0.9600
C6 C7 1.507(10)
C6 H6A 0.9700
C6 H6B 0.9700
C7 C8 1.517(10)
C7 H7A 0.9700
C7 H7B 0.9700
C8 H8A 0.9700
C8 H8B 0.9700
C9 C10 1.412(7)
C9 C14 1.418(7)
C10 C11 1.362(7)
C10 H10 0.9300
C11 C12 1.413(7)
C11 H11 0.9300
C12 C13 1.404(7)
C12 C15 1.407(7)
C13 C14 1.372(8)
C13 H13 0.9300
C14 H14 0.9300
C15 C16 1.467(7)
C15 C18 1.474(7)
C16 C17 1.457(7)
C17 C19 1.402(7)
C17 C18 1.465(7)
C19 C20 1.409(7)
C19 C24 1.414(7)
C20 C21 1.366(7)
C20 H20 0.9300
C21 C22 1.408(7)
C21 H21 0.9300
C22 C23 1.413(7)
C23 C24 1.367(7)
C23 H23 0.9300
C24 H24 0.9300
C25 C26 1.488(9)
C25 H25A 0.9700
C25 H25B 0.9700
C26 H26A 0.9700
C26 H26B 0.9700
C28 C29 1.478(11)
C28 H28A 0.9700
C28 H28B 0.9700
C29 H29A 0.9600
C29 H29B 0.9600
C29 H29C 0.9600
C30 C31 1.419(12)
C30 H30A 0.9700
C30 H30B 0.9700
C31 H31A 0.9600
C31 H31B 0.9600
C31 H31C 0.9600
C32 C33 1.374(11)
C32 H32A 1.04(10)
C32 H32B 1.00(10)
C33 H33A 0.87(10)
C33 H33B 0.91(10)
C35 C36 1.493(11)
C35 H35A 0.9700
C35 H35B 0.9700
C36 H36A 0.9600
C36 H36B 0.9600
C36 H36C 0.9600
C37 C38 1.490(13)
C37 H37A 0.9700
C37 H37B 0.9700
C38 H38A 0.9600
C38 H38B 0.9600
C38 H38C 0.9600
